data_7157585
loop_
_publ_author_name
'Weber, Carina'
'Vierengel, Nina'
'Walter, Thorsten'
'Behrendt, Torsten'
'Lucas, Tobias'
'Erkel, Gerhard'
'Opatz, Till'

_publ_section_title
;
 Total synthesis and biological evaluation of seven new anti-inflammatory
 oxacyclododecindione-type macrolactones.
;
_journal_issue 30
_journal_name_full 'Organic &amp; biomolecular chemistry'
_journal_page_first 5906
_journal_page_last 5917
_journal_paper_doi 10.1039/d0ob00958j
_journal_volume 18
_journal_year 2020
_chemical_formula_moiety 'C34 H38 O5'
_chemical_formula_sum 'C34 H38 O5'
_chemical_formula_weight 526.64
_chemical_name_systematic
(E)-11,13-bis(benzyloxy)-9-ethyl-4,5,5-trimethyl-4,5,6,7-tetrahydro-2H-benzo[d][1]oxacyclododecine-2,10(1H)-dione
_space_group_crystal_system monoclinic
_space_group_IT_number 14
_space_group_name_Hall '-P 2yn'
_space_group_name_H-M_alt 'P 1 21/n 1'
_atom_sites_solution_hydrogens geom
_atom_sites_solution_primary dual
_audit_creation_method SHELXL-2018/1
_audit_update_record
;
2020-04-21 deposited with the CCDC.	2020-07-13 downloaded from the CCDC.
;
_cell_angle_alpha 90
_cell_angle_beta 95.935(7)
_cell_angle_gamma 90
_cell_formula_units_Z 4
_cell_length_a 7.2297(6)
_cell_length_b 15.8502(9)
_cell_length_c 25.683(2)
_cell_measurement_reflns_used 9699
_cell_measurement_temperature 120(2)
_cell_measurement_theta_max 28.27
_cell_measurement_theta_min 2.05
_cell_volume 2927.3(4)
_computing_cell_refinement 'STOE X-AREA'
_computing_data_collection 'STOE X-AREA'
_computing_data_reduction 'STOE X-RED'
_computing_structure_refinement 'SHELXL-2018/1 (Sheldrick, 2018)'
_computing_structure_solution SHELXT-2014
_diffrn_ambient_temperature 120(2)
_diffrn_detector 'image plate (34 cm diameter)'
_diffrn_detector_area_resol_mean 6.67
_diffrn_detector_type STOE
_diffrn_measured_fraction_theta_full 0.988
_diffrn_measured_fraction_theta_max 0.984
_diffrn_measurement_details ' 130 frames, detector distance = 80 mm'
_diffrn_measurement_device '2-circle goniometer'
_diffrn_measurement_device_type 'STOE IPDS 2T'
_diffrn_measurement_method 'rotation method'
_diffrn_radiation_type MoK\a
_diffrn_radiation_wavelength 0.71073
_diffrn_reflns_av_R_equivalents 0.0705
_diffrn_reflns_av_unetI/netI 0.0881
_diffrn_reflns_Laue_measured_fraction_full 0.988
_diffrn_reflns_Laue_measured_fraction_max 0.984
_diffrn_reflns_limit_h_max 9
_diffrn_reflns_limit_h_min -7
_diffrn_reflns_limit_k_max 18
_diffrn_reflns_limit_k_min -20
_diffrn_reflns_limit_l_max 33
_diffrn_reflns_limit_l_min -33
_diffrn_reflns_number 12741
_diffrn_reflns_point_group_measured_fraction_full 0.988
_diffrn_reflns_point_group_measured_fraction_max 0.984
_diffrn_reflns_theta_full 25.242
_diffrn_reflns_theta_max 27.499
_diffrn_reflns_theta_min 2.048
_diffrn_source 'sealed X-ray tube, 12 x 0.4 mm long-fine focus'
_exptl_absorpt_coefficient_mu 0.079
_exptl_absorpt_correction_type none
_exptl_crystal_colour colourless
_exptl_crystal_density_diffrn 1.195
_exptl_crystal_description needle
_exptl_crystal_F_000 1128
_exptl_crystal_size_max 0.470
_exptl_crystal_size_mid 0.080
_exptl_crystal_size_min 0.070
_refine_diff_density_max 0.341
_refine_diff_density_min -0.342
_refine_diff_density_rms 0.070
_refine_ls_extinction_method none
_refine_ls_goodness_of_fit_ref 1.135
_refine_ls_hydrogen_treatment constr
_refine_ls_matrix_type full
_refine_ls_number_parameters 362
_refine_ls_number_reflns 6628
_refine_ls_number_restraints 3
_refine_ls_restrained_S_all 1.134
_refine_ls_R_factor_all 0.1988
_refine_ls_R_factor_gt 0.1002
_refine_ls_shift/su_max 0.000
_refine_ls_shift/su_mean 0.000
_refine_ls_structure_factor_coef Fsqd
_refine_ls_weighting_details 'w=1/[\s^2^(Fo^2^)+(0.0002P)^2^+8.5380P] where P=(Fo^2^+2Fc^2^)/3'
_refine_ls_weighting_scheme calc
_refine_ls_wR_factor_gt 0.1559
_refine_ls_wR_factor_ref 0.2032
_reflns_Friedel_coverage 0.000
_reflns_number_gt 3534
_reflns_number_total 6628
_reflns_threshold_expression 'I > 2\s(I)'
_cod_data_source_file d0ob00958j2.cif
_cod_data_source_block 23
_cod_depositor_comments
;Adding full bibliography for 7157584--7157586.cif.

 Adding full bibliography for 7157584--7157586.cif.
;
_cod_original_sg_symbol_H-M 'P 21/n'
_cod_database_code 7157585
_shelx_shelxl_version_number 2018/1
_shelx_space_group_comment
;
The symmetry employed for this shelxl refinement is uniquely defined
by the following loop, which should always be used as a source of
symmetry information in preference to the above space-group names.
They are only intended as comments.
;
_shelx_estimated_absorpt_t_min 0.964
_shelx_estimated_absorpt_t_max 0.995

loop_
_space_group_symop_operation_xyz
'x, y, z'
'-x+1/2, y+1/2, -z+1/2'
'-x, -y, -z'
'x-1/2, -y-1/2, z-1/2'

loop_
_atom_site_label
_atom_site_type_symbol
_atom_site_fract_x
_atom_site_fract_y
_atom_site_fract_z
_atom_site_U_iso_or_equiv
_atom_site_adp_type
_atom_site_occupancy
_atom_site_site_symmetry_order
_atom_site_calc_flag
_atom_site_refinement_flags_posn
_atom_site_refinement_flags_adp
_atom_site_refinement_flags_occupancy
_atom_site_disorder_assembly
_atom_site_disorder_group
C1 C 0.2592(7) 0.3293(3) 0.3757(2) 0.0426(11) Uani 1 1 d D . . . .
C2 C 0.1868(6) 0.3883(3) 0.33160(18) 0.0381(11) Uani 1 1 d . . . . .
H2A H 0.091101 0.359372 0.307638 0.046 Uiso 1 1 calc R U . . .
H2B H 0.129485 0.438710 0.346109 0.046 Uiso 1 1 calc R U . . .
C3 C 0.3485(6) 0.4145(3) 0.30213(17) 0.0319(9) Uani 1 1 d . . . . .
C4 C 0.4909(6) 0.4630(2) 0.32921(17) 0.0319(9) Uani 1 1 d . . . . .
H4 H 0.479702 0.481386 0.363946 0.038 Uiso 1 1 calc R U . . .
C5 C 0.6477(6) 0.4838(2) 0.30493(17) 0.0316(9) Uani 1 1 d . . . . .
C6 C 0.6624(6) 0.4597(3) 0.25296(16) 0.0309(9) Uani 1 1 d . . . . .
H6 H 0.768314 0.475235 0.236111 0.037 Uiso 1 1 calc R U . . .
C7 C 0.5209(6) 0.4131(3) 0.22664(16) 0.0304(9) Uani 1 1 d . . . . .
C8 C 0.3631(6) 0.3895(2) 0.25124(17) 0.0295(9) Uani 1 1 d . . . . .
C9 C 0.2116(5) 0.3397(3) 0.21989(18) 0.0329(10) Uani 1 1 d . . . . .
C10 C 0.1998(6) 0.2477(3) 0.22705(17) 0.0331(10) Uani 1 1 d . . . . .
C11 C 0.3454(6) 0.2079(3) 0.25332(17) 0.0327(9) Uani 1 1 d . . . . .
H11 H 0.447593 0.242249 0.266287 0.039 Uiso 1 1 calc R U . . .
C12 C 0.3634(6) 0.1154(3) 0.26427(18) 0.0376(10) Uani 1 1 d . . . . .
H12A H 0.422038 0.088553 0.235290 0.045 Uiso 1 1 calc R U . . .
H12B H 0.237088 0.091298 0.264246 0.045 Uiso 1 1 calc R U . . .
C13 C 0.4772(6) 0.0918(3) 0.31634(17) 0.0353(10) Uani 1 1 d . . . . .
H13A H 0.598377 0.121139 0.317366 0.042 Uiso 1 1 calc R U . . .
H13B H 0.503179 0.030511 0.315274 0.042 Uiso 1 1 calc R U . . .
C14 C 0.3961(6) 0.1104(3) 0.36880(18) 0.0360(10) Uani 1 1 d . . . . .
C15 C 0.4291(6) 0.1994(3) 0.39030(18) 0.0375(10) Uani 1 1 d . . . . .
H15 H 0.385422 0.202043 0.425955 0.045 Uiso 1 1 calc R U . . .
O16 O 0.3165(4) 0.25759(18) 0.35585(12) 0.0389(7) Uani 1 1 d . . . . .
O17 O 0.307(4) 0.346(3) 0.4225(6) 0.048(5) Uani 0.47 1 d D . P A 1
O17A O 0.251(4) 0.346(3) 0.4229(6) 0.048(5) Uani 0.43 1 d D . P A 2
O17B O 0.136(4) 0.327(2) 0.4067(13) 0.048(5) Uani 0.1 1 d D . P A 3
O18 O 0.7968(4) 0.52740(18) 0.32854(11) 0.0339(7) Uani 1 1 d . . . . .
C19 C 0.7931(6) 0.5484(3) 0.38316(17) 0.0404(11) Uani 1 1 d . . . . .
H19A H 0.764276 0.497590 0.403239 0.049 Uiso 1 1 calc R U . . .
H19B H 0.696257 0.591399 0.387191 0.049 Uiso 1 1 calc R U . . .
C20 C 0.9812(6) 0.5822(3) 0.40311(17) 0.0389(11) Uani 1 1 d . . . . .
C21 C 1.0941(7) 0.5374(4) 0.4395(2) 0.0541(14) Uani 1 1 d . . . . .
H21 H 1.053228 0.484653 0.451576 0.065 Uiso 1 1 calc R U . . .
C22 C 1.2670(9) 0.5684(5) 0.4588(3) 0.079(2) Uani 1 1 d . . . . .
H22 H 1.344385 0.537097 0.484007 0.095 Uiso 1 1 calc R U . . .
C23 C 1.3260(9) 0.6458(6) 0.4410(3) 0.085(2) Uani 1 1 d . . . . .
H23 H 1.444158 0.667663 0.454109 0.102 Uiso 1 1 calc R U . . .
C24 C 1.2130(9) 0.6908(4) 0.4045(2) 0.0708(18) Uani 1 1 d . . . . .
H24 H 1.253207 0.743671 0.392251 0.085 Uiso 1 1 calc R U . . .
C25 C 1.0434(7) 0.6594(3) 0.3858(2) 0.0520(13) Uani 1 1 d . . . . .
H25 H 0.966302 0.690712 0.360567 0.062 Uiso 1 1 calc R U . . .
O26 O 0.5205(4) 0.38505(18) 0.17625(11) 0.0348(7) Uani 1 1 d . . . . .
C27 C 0.6655(6) 0.4155(3) 0.14633(16) 0.0346(10) Uani 1 1 d . . . . .
H27A H 0.789166 0.397839 0.162883 0.042 Uiso 1 1 calc R U . . .
H27B H 0.662525 0.477902 0.144260 0.042 Uiso 1 1 calc R U . . .
C28 C 0.6281(6) 0.3776(3) 0.09265(17) 0.0368(10) Uani 1 1 d . . . . .
C29 C 0.4650(7) 0.3950(4) 0.0621(2) 0.0644(17) Uani 1 1 d . . . . .
H29 H 0.378327 0.433386 0.074373 0.077 Uiso 1 1 calc R U . . .
C30 C 0.4259(9) 0.3571(4) 0.0136(2) 0.081(2) Uani 1 1 d . . . . .
H30 H 0.311439 0.368741 -0.006763 0.097 Uiso 1 1 calc R U . . .
C31 C 0.5516(7) 0.3025(4) -0.0056(2) 0.0543(14) Uani 1 1 d . . . . .
H31 H 0.525399 0.277023 -0.038998 0.065 Uiso 1 1 calc R U . . .
C32 C 0.7134(7) 0.2860(3) 0.02442(18) 0.0487(13) Uani 1 1 d . . . . .
H32 H 0.800535 0.248113 0.011919 0.058 Uiso 1 1 calc R U . . .
C33 C 0.7535(6) 0.3238(3) 0.07315(18) 0.0421(11) Uani 1 1 d . . . . .
H33 H 0.868704 0.312290 0.093187 0.050 Uiso 1 1 calc R U . . .
O34 O 0.0983(4) 0.3770(2) 0.18914(14) 0.0472(9) Uani 1 1 d . . . . .
C35 C 0.0235(6) 0.2054(3) 0.20452(18) 0.0369(10) Uani 1 1 d . . . . .
H35A H 0.047582 0.144445 0.200181 0.044 Uiso 1 1 calc R U . . .
H35B H -0.014904 0.229241 0.169436 0.044 Uiso 1 1 calc R U . . .
C36 C -0.1355(6) 0.2163(3) 0.2390(2) 0.0472(12) Uani 1 1 d . . . . .
H36A H -0.167008 0.276268 0.241068 0.071 Uiso 1 1 calc R U . . .
H36B H -0.096619 0.194805 0.274208 0.071 Uiso 1 1 calc R U . . .
H36C H -0.244652 0.184833 0.223782 0.071 Uiso 1 1 calc R U . . .
C37 C 0.4919(7) 0.0492(3) 0.41006(19) 0.0470(12) Uani 1 1 d . . . . .
H37A H 0.451335 0.062051 0.444442 0.070 Uiso 1 1 calc R U . . .
H37B H 0.627071 0.055834 0.411520 0.070 Uiso 1 1 calc R U . . .
H37C H 0.457846 -0.008960 0.400374 0.070 Uiso 1 1 calc R U . . .
C38 C 0.1865(6) 0.0908(3) 0.3633(2) 0.0458(12) Uani 1 1 d . . . . .
H38A H 0.139985 0.093816 0.397722 0.069 Uiso 1 1 calc R U . . .
H38B H 0.165455 0.033991 0.348779 0.069 Uiso 1 1 calc R U . . .
H38C H 0.120658 0.132096 0.339756 0.069 Uiso 1 1 calc R U . . .
C39 C 0.6263(7) 0.2319(3) 0.3937(2) 0.0555(15) Uani 1 1 d . . . . .
H39A H 0.711145 0.188909 0.409862 0.083 Uiso 1 1 calc R U . . .
H39B H 0.636622 0.283301 0.415029 0.083 Uiso 1 1 calc R U . . .
H39C H 0.659018 0.244616 0.358468 0.083 Uiso 1 1 calc R U . . .

loop_
_atom_site_aniso_label
_atom_site_aniso_U_11
_atom_site_aniso_U_22
_atom_site_aniso_U_33
_atom_site_aniso_U_23
_atom_site_aniso_U_13
_atom_site_aniso_U_12
C1 0.054(3) 0.022(2) 0.054(3) 0.003(2) 0.019(2) -0.001(2)
C2 0.038(2) 0.023(2) 0.054(3) 0.004(2) 0.012(2) 0.0020(19)
C3 0.034(2) 0.019(2) 0.044(3) 0.0041(18) 0.0088(19) 0.0008(17)
C4 0.039(2) 0.020(2) 0.038(2) 0.0001(18) 0.0075(19) 0.0005(18)
C5 0.033(2) 0.018(2) 0.043(3) 0.0000(18) 0.0025(19) -0.0018(17)
C6 0.032(2) 0.025(2) 0.036(2) 0.0001(18) 0.0036(18) 0.0024(18)
C7 0.033(2) 0.023(2) 0.035(2) -0.0009(18) 0.0024(18) -0.0020(17)
C8 0.032(2) 0.0156(18) 0.040(2) 0.0027(17) 0.0011(18) -0.0003(16)
C9 0.0227(19) 0.028(2) 0.048(3) 0.001(2) 0.0031(19) 0.0004(18)
C10 0.033(2) 0.022(2) 0.044(3) 0.0008(19) 0.0008(19) -0.0004(18)
C11 0.038(2) 0.024(2) 0.036(2) 0.0034(18) 0.0012(19) 0.0022(18)
C12 0.044(3) 0.022(2) 0.046(3) -0.002(2) 0.000(2) 0.0034(19)
C13 0.039(2) 0.023(2) 0.043(3) 0.0009(19) -0.001(2) 0.0029(19)
C14 0.044(2) 0.024(2) 0.039(3) 0.0006(19) 0.003(2) -0.0016(19)
C15 0.050(3) 0.025(2) 0.036(2) 0.0053(19) -0.001(2) -0.002(2)
O16 0.0504(19) 0.0251(16) 0.0406(18) -0.0011(14) 0.0020(14) 0.0091(14)
O17 0.079(15) 0.029(2) 0.039(2) 0.0027(17) 0.025(4) 0.008(11)
O17A 0.079(15) 0.029(2) 0.039(2) 0.0027(17) 0.025(4) 0.008(11)
O17B 0.079(15) 0.029(2) 0.039(2) 0.0027(17) 0.025(4) 0.008(11)
O18 0.0388(16) 0.0310(16) 0.0313(16) -0.0019(13) 0.0007(13) -0.0037(13)
C19 0.050(3) 0.037(3) 0.035(3) -0.008(2) 0.008(2) -0.007(2)
C20 0.046(3) 0.034(2) 0.035(2) -0.011(2) 0.000(2) -0.001(2)
C21 0.058(3) 0.052(3) 0.051(3) -0.014(3) -0.004(3) 0.012(3)
C22 0.065(4) 0.108(6) 0.060(4) -0.022(4) -0.015(3) 0.026(4)
C23 0.050(4) 0.132(7) 0.075(5) -0.035(5) 0.011(3) -0.018(4)
C24 0.070(4) 0.080(5) 0.064(4) -0.023(4) 0.017(3) -0.033(4)
C25 0.055(3) 0.048(3) 0.052(3) -0.005(3) 0.001(3) -0.013(3)
O26 0.0325(15) 0.0343(17) 0.0371(17) -0.0049(14) 0.0008(13) -0.0061(13)
C27 0.031(2) 0.034(2) 0.038(2) -0.001(2) 0.0030(19) -0.0027(19)
C28 0.033(2) 0.042(3) 0.035(2) -0.002(2) -0.0012(18) 0.004(2)
C29 0.055(3) 0.088(5) 0.046(3) -0.027(3) -0.013(3) 0.034(3)
C30 0.072(4) 0.111(6) 0.053(4) -0.030(4) -0.026(3) 0.044(4)
C31 0.057(3) 0.063(4) 0.042(3) -0.014(3) -0.001(2) 0.012(3)
C32 0.058(3) 0.053(3) 0.035(3) -0.001(2) 0.006(2) 0.017(3)
C33 0.039(2) 0.051(3) 0.035(3) 0.001(2) 0.001(2) 0.015(2)
O34 0.0320(16) 0.0353(18) 0.071(2) 0.0143(17) -0.0089(16) 0.0015(14)
C35 0.038(2) 0.026(2) 0.045(3) 0.001(2) -0.004(2) -0.0056(19)
C36 0.038(3) 0.042(3) 0.062(3) 0.001(2) 0.007(2) -0.008(2)
C37 0.064(3) 0.033(3) 0.044(3) 0.006(2) 0.003(2) 0.004(2)
C38 0.051(3) 0.032(3) 0.055(3) -0.003(2) 0.010(2) -0.006(2)
C39 0.055(3) 0.038(3) 0.069(4) 0.007(3) -0.018(3) -0.006(2)

loop_
_atom_type_symbol
_atom_type_description
_atom_type_scat_dispersion_real
_atom_type_scat_dispersion_imag
_atom_type_scat_source
C C 0.0033 0.0016 'International Tables Vol C Tables 4.2.6.8 and 6.1.1.4'
H H 0.0000 0.0000 'International Tables Vol C Tables 4.2.6.8 and 6.1.1.4'
O O 0.0106 0.0060 'International Tables Vol C Tables 4.2.6.8 and 6.1.1.4'

loop_
_geom_angle_atom_site_label_1
_geom_angle_atom_site_label_2
_geom_angle_atom_site_label_3
_geom_angle
_geom_angle_site_symmetry_1
_geom_angle_site_symmetry_3
_geom_angle_publ_flag
O17 C1 O16 119.3(19) . . ?
O17A C1 O16 127(2) . . ?
O17B C1 O16 119.3(16) . . ?
O17 C1 C2 129(2) . . ?
O17A C1 C2 123(2) . . ?
O17B C1 C2 106.1(17) . . ?
O16 C1 C2 109.8(4) . . ?
C3 C2 C1 108.5(4) . . ?
C3 C2 H2A 110.0 . . ?
C1 C2 H2A 110.0 . . ?
C3 C2 H2B 110.0 . . ?
C1 C2 H2B 110.0 . . ?
H2A C2 H2B 108.4 . . ?
C8 C3 C4 120.0(4) . . ?
C8 C3 C2 122.2(4) . . ?
C4 C3 C2 117.7(4) . . ?
C5 C4 C3 119.8(4) . . ?
C5 C4 H4 120.1 . . ?
C3 C4 H4 120.1 . . ?
O18 C5 C4 124.3(4) . . ?
O18 C5 C6 115.2(4) . . ?
C4 C5 C6 120.6(4) . . ?
C7 C6 C5 119.1(4) . . ?
C7 C6 H6 120.5 . . ?
C5 C6 H6 120.5 . . ?
O26 C7 C6 124.5(4) . . ?
O26 C7 C8 114.5(3) . . ?
C6 C7 C8 121.0(4) . . ?
C3 C8 C7 119.5(4) . . ?
C3 C8 C9 122.1(4) . . ?
C7 C8 C9 118.4(4) . . ?
O34 C9 C10 120.9(4) . . ?
O34 C9 C8 119.3(4) . . ?
C10 C9 C8 119.9(4) . . ?
C11 C10 C9 118.3(4) . . ?
C11 C10 C35 124.9(4) . . ?
C9 C10 C35 116.8(4) . . ?
C10 C11 C12 127.0(4) . . ?
C10 C11 H11 116.5 . . ?
C12 C11 H11 116.5 . . ?
C11 C12 C13 115.4(4) . . ?
C11 C12 H12A 108.4 . . ?
C13 C12 H12A 108.4 . . ?
C11 C12 H12B 108.4 . . ?
C13 C12 H12B 108.4 . . ?
H12A C12 H12B 107.5 . . ?
C12 C13 C14 119.4(4) . . ?
C12 C13 H13A 107.5 . . ?
C14 C13 H13A 107.5 . . ?
C12 C13 H13B 107.5 . . ?
C14 C13 H13B 107.5 . . ?
H13A C13 H13B 107.0 . . ?
C15 C14 C38 109.6(4) . . ?
C15 C14 C37 106.9(4) . . ?
C38 C14 C37 107.7(4) . . ?
C15 C14 C13 115.5(4) . . ?
C38 C14 C13 109.7(4) . . ?
C37 C14 C13 107.1(4) . . ?
O16 C15 C39 106.4(4) . . ?
O16 C15 C14 107.9(3) . . ?
C39 C15 C14 116.6(4) . . ?
O16 C15 H15 108.5 . . ?
C39 C15 H15 108.5 . . ?
C14 C15 H15 108.5 . . ?
C1 O16 C15 118.9(4) . . ?
C5 O18 C19 117.0(3) . . ?
O18 C19 C20 107.8(4) . . ?
O18 C19 H19A 110.1 . . ?
C20 C19 H19A 110.1 . . ?
O18 C19 H19B 110.1 . . ?
C20 C19 H19B 110.1 . . ?
H19A C19 H19B 108.5 . . ?
C21 C20 C25 118.9(5) . . ?
C21 C20 C19 120.1(5) . . ?
C25 C20 C19 121.0(4) . . ?
C20 C21 C22 120.8(6) . . ?
C20 C21 H21 119.6 . . ?
C22 C21 H21 119.6 . . ?
C21 C22 C23 119.4(6) . . ?
C21 C22 H22 120.3 . . ?
C23 C22 H22 120.3 . . ?
C24 C23 C22 120.0(6) . . ?
C24 C23 H23 120.0 . . ?
C22 C23 H23 120.0 . . ?
C25 C24 C23 119.9(6) . . ?
C25 C24 H24 120.1 . . ?
C23 C24 H24 120.1 . . ?
C24 C25 C20 121.2(6) . . ?
C24 C25 H25 119.4 . . ?
C20 C25 H25 119.4 . . ?
C7 O26 C27 117.6(3) . . ?
O26 C27 C28 106.4(3) . . ?
O26 C27 H27A 110.5 . . ?
C28 C27 H27A 110.5 . . ?
O26 C27 H27B 110.5 . . ?
C28 C27 H27B 110.5 . . ?
H27A C27 H27B 108.6 . . ?
C29 C28 C33 118.4(4) . . ?
C29 C28 C27 120.4(4) . . ?
C33 C28 C27 121.3(4) . . ?
C28 C29 C30 120.6(5) . . ?
C28 C29 H29 119.7 . . ?
C30 C29 H29 119.7 . . ?
C31 C30 C29 120.7(5) . . ?
C31 C30 H30 119.6 . . ?
C29 C30 H30 119.6 . . ?
C32 C31 C30 118.6(5) . . ?
C32 C31 H31 120.7 . . ?
C30 C31 H31 120.7 . . ?
C31 C32 C33 121.0(5) . . ?
C31 C32 H32 119.5 . . ?
C33 C32 H32 119.5 . . ?
C28 C33 C32 120.7(4) . . ?
C28 C33 H33 119.7 . . ?
C32 C33 H33 119.7 . . ?
C10 C35 C36 112.6(4) . . ?
C10 C35 H35A 109.1 . . ?
C36 C35 H35A 109.1 . . ?
C10 C35 H35B 109.1 . . ?
C36 C35 H35B 109.1 . . ?
H35A C35 H35B 107.8 . . ?
C35 C36 H36A 109.5 . . ?
C35 C36 H36B 109.5 . . ?
H36A C36 H36B 109.5 . . ?
C35 C36 H36C 109.5 . . ?
H36A C36 H36C 109.5 . . ?
H36B C36 H36C 109.5 . . ?
C14 C37 H37A 109.5 . . ?
C14 C37 H37B 109.5 . . ?
H37A C37 H37B 109.5 . . ?
C14 C37 H37C 109.5 . . ?
H37A C37 H37C 109.5 . . ?
H37B C37 H37C 109.5 . . ?
C14 C38 H38A 109.5 . . ?
C14 C38 H38B 109.5 . . ?
H38A C38 H38B 109.5 . . ?
C14 C38 H38C 109.5 . . ?
H38A C38 H38C 109.5 . . ?
H38B C38 H38C 109.5 . . ?
C15 C39 H39A 109.5 . . ?
C15 C39 H39B 109.5 . . ?
H39A C39 H39B 109.5 . . ?
C15 C39 H39C 109.5 . . ?
H39A C39 H39C 109.5 . . ?
H39B C39 H39C 109.5 . . ?

loop_
_geom_bond_atom_site_label_1
_geom_bond_atom_site_label_2
_geom_bond_distance
_geom_bond_site_symmetry_2
_geom_bond_publ_flag
C1 O17 1.246(12) . ?
C1 O17A 1.250(12) . ?
C1 O17B 1.257(17) . ?
C1 O16 1.328(5) . ?
C1 C2 1.519(6) . ?
C2 C3 1.515(6) . ?
C2 H2A 0.9900 . ?
C2 H2B 0.9900 . ?
C3 C8 1.380(6) . ?
C3 C4 1.410(6) . ?
C4 C5 1.389(6) . ?
C4 H4 0.9500 . ?
C5 O18 1.368(5) . ?
C5 C6 1.403(6) . ?
C6 C7 1.380(6) . ?
C6 H6 0.9500 . ?
C7 O26 1.369(5) . ?
C7 C8 1.411(6) . ?
C8 C9 1.513(6) . ?
C9 O34 1.229(5) . ?
C9 C10 1.473(6) . ?
C10 C11 1.347(6) . ?
C10 C35 1.503(6) . ?
C11 C12 1.496(5) . ?
C11 H11 0.9500 . ?
C12 C13 1.542(6) . ?
C12 H12A 0.9900 . ?
C12 H12B 0.9900 . ?
C13 C14 1.552(6) . ?
C13 H13A 0.9900 . ?
C13 H13B 0.9900 . ?
C14 C15 1.525(6) . ?
C14 C38 1.539(6) . ?
C14 C37 1.546(6) . ?
C15 O16 1.465(5) . ?
C15 C39 1.510(6) . ?
C15 H15 1.0000 . ?
O18 C19 1.445(5) . ?
C19 C20 1.502(6) . ?
C19 H19A 0.9900 . ?
C19 H19B 0.9900 . ?
C20 C21 1.373(7) . ?
C20 C25 1.392(7) . ?
C21 C22 1.386(8) . ?
C21 H21 0.9500 . ?
C22 C23 1.392(10) . ?
C22 H22 0.9500 . ?
C23 C24 1.379(9) . ?
C23 H23 0.9500 . ?
C24 C25 1.364(7) . ?
C24 H24 0.9500 . ?
C25 H25 0.9500 . ?
O26 C27 1.446(5) . ?
C27 C28 1.503(6) . ?
C27 H27A 0.9900 . ?
C27 H27B 0.9900 . ?
C28 C29 1.375(6) . ?
C28 C33 1.377(6) . ?
C29 C30 1.387(7) . ?
C29 H29 0.9500 . ?
C30 C31 1.381(7) . ?
C30 H30 0.9500 . ?
C31 C32 1.358(7) . ?
C31 H31 0.9500 . ?
C32 C33 1.390(6) . ?
C32 H32 0.9500 . ?
C33 H33 0.9500 . ?
C35 C36 1.532(6) . ?
C35 H35A 0.9900 . ?
C35 H35B 0.9900 . ?
C36 H36A 0.9800 . ?
C36 H36B 0.9800 . ?
C36 H36C 0.9800 . ?
C37 H37A 0.9800 . ?
C37 H37B 0.9800 . ?
C37 H37C 0.9800 . ?
C38 H38A 0.9800 . ?
C38 H38B 0.9800 . ?
C38 H38C 0.9800 . ?
C39 H39A 0.9800 . ?
C39 H39B 0.9800 . ?
C39 H39C 0.9800 . ?

loop_
_geom_torsion_atom_site_label_1
_geom_torsion_atom_site_label_2
_geom_torsion_atom_site_label_3
_geom_torsion_atom_site_label_4
_geom_torsion
_geom_torsion_site_symmetry_1
_geom_torsion_site_symmetry_2
_geom_torsion_site_symmetry_3
_geom_torsion_site_symmetry_4
_geom_torsion_publ_flag
O17 C1 C2 C3 95.7(17) . . . . ?
O17A C1 C2 C3 118(2) . . . . ?
O17B C1 C2 C3 163.1(18) . . . . ?
O16 C1 C2 C3 -66.8(5) . . . . ?
C1 C2 C3 C8 112.4(5) . . . . ?
C1 C2 C3 C4 -64.9(5) . . . . ?
C8 C3 C4 C5 -1.5(6) . . . . ?
C2 C3 C4 C5 175.8(4) . . . . ?
C3 C4 C5 O18 -177.1(4) . . . . ?
C3 C4 C5 C6 2.5(6) . . . . ?
O18 C5 C6 C7 178.0(4) . . . . ?
C4 C5 C6 C7 -1.6(6) . . . . ?
C5 C6 C7 O26 -179.1(4) . . . . ?
C5 C6 C7 C8 -0.2(6) . . . . ?
C4 C3 C8 C7 -0.2(6) . . . . ?
C2 C3 C8 C7 -177.5(4) . . . . ?
C4 C3 C8 C9 -178.1(4) . . . . ?
C2 C3 C8 C9 4.7(6) . . . . ?
O26 C7 C8 C3 -179.9(4) . . . . ?
C6 C7 C8 C3 1.1(6) . . . . ?
O26 C7 C8 C9 -2.0(5) . . . . ?
C6 C7 C8 C9 179.0(4) . . . . ?
C3 C8 C9 O34 97.7(5) . . . . ?
C7 C8 C9 O34 -80.1(5) . . . . ?
C3 C8 C9 C10 -81.4(5) . . . . ?
C7 C8 C9 C10 100.7(5) . . . . ?
O34 C9 C10 C11 167.7(4) . . . . ?
C8 C9 C10 C11 -13.2(6) . . . . ?
O34 C9 C10 C35 -12.8(7) . . . . ?
C8 C9 C10 C35 166.3(4) . . . . ?
C9 C10 C11 C12 -179.1(4) . . . . ?
C35 C10 C11 C12 1.4(8) . . . . ?
C10 C11 C12 C13 -147.6(5) . . . . ?
C11 C12 C13 C14 70.1(5) . . . . ?
C12 C13 C14 C15 -84.6(5) . . . . ?
C12 C13 C14 C38 39.9(5) . . . . ?
C12 C13 C14 C37 156.5(4) . . . . ?
C38 C14 C15 O16 -55.1(5) . . . . ?
C37 C14 C15 O16 -171.5(4) . . . . ?
C13 C14 C15 O16 69.5(5) . . . . ?
C38 C14 C15 C39 -174.7(4) . . . . ?
C37 C14 C15 C39 68.8(5) . . . . ?
C13 C14 C15 C39 -50.2(5) . . . . ?
O17 C1 O16 C15 2.2(19) . . . . ?
O17A C1 O16 C15 -18(2) . . . . ?
O17B C1 O16 C15 -71(2) . . . . ?
C2 C1 O16 C15 166.5(4) . . . . ?
C39 C15 O16 C1 -81.8(5) . . . . ?
C14 C15 O16 C1 152.4(4) . . . . ?
C4 C5 O18 C19 3.7(6) . . . . ?
C6 C5 O18 C19 -175.9(4) . . . . ?
C5 O18 C19 C20 170.5(4) . . . . ?
O18 C19 C20 C21 -112.8(5) . . . . ?
O18 C19 C20 C25 68.1(6) . . . . ?
C25 C20 C21 C22 0.1(8) . . . . ?
C19 C20 C21 C22 -179.0(5) . . . . ?
C20 C21 C22 C23 0.1(9) . . . . ?
C21 C22 C23 C24 -0.1(10) . . . . ?
C22 C23 C24 C25 0.1(10) . . . . ?
C23 C24 C25 C20 0.1(9) . . . . ?
C21 C20 C25 C24 -0.1(8) . . . . ?
C19 C20 C25 C24 179.0(5) . . . . ?
C6 C7 O26 C27 -8.6(6) . . . . ?
C8 C7 O26 C27 172.4(3) . . . . ?
C7 O26 C27 C28 -178.1(3) . . . . ?
O26 C27 C28 C29 61.2(6) . . . . ?
O26 C27 C28 C33 -117.7(5) . . . . ?
C33 C28 C29 C30 2.0(9) . . . . ?
C27 C28 C29 C30 -177.0(6) . . . . ?
C28 C29 C30 C31 -1.4(11) . . . . ?
C29 C30 C31 C32 0.7(10) . . . . ?
C30 C31 C32 C33 -0.7(9) . . . . ?
C29 C28 C33 C32 -1.9(8) . . . . ?
C27 C28 C33 C32 177.0(4) . . . . ?
C31 C32 C33 C28 1.3(8) . . . . ?
C11 C10 C35 C36 100.5(5) . . . . ?
C9 C10 C35 C36 -79.0(5) . . . . ?
